data_2243803
loop_
_publ_author_name
'Pacifico, Jessica'
'Stoeckli-Evans, Helen'

_publ_section_title
;
 A new tetrakis-substituted pyrazine carboxylic acid,
 3,3',3'',3'''-{[pyrazine-2,3,5,6-tetrayltetrakis(methylene)]tetrakis(sulfanediyl)}tetrapropionic
 acid: crystal structures of two triclinic polymorphs and of two
 potassium--organic frameworks
;
_journal_issue 5
_journal_name_full 'Acta Crystallographica Section E'
_journal_page_first 480
_journal_page_last 490
_journal_paper_doi 10.1107/S2056989021003479
_journal_volume 77
_journal_year 2021
_chemical_formula_iupac '[K2 (C20 H26 N2 O8 S4 )]'
_chemical_formula_moiety '2K +, (C20 H26 N2 O8 S4) 2-'
_chemical_formula_sum 'C20 H26 K2 N2 O8 S4'
_chemical_formula_weight 628.87
_chemical_name_systematic
Poly[(\m-3,3'-{[(3,6-bis{[(2-carboxyethyl)sulfanyl]methyl}pyrazine-2,5-diyl)bis(methylene)]bis(sulfanediyl)}dipropionato)dipotassium]
_space_group_crystal_system monoclinic
_space_group_IT_number 15
_space_group_name_Hall '-C 2yc'
_space_group_name_H-M_alt 'C 1 2/c 1'
_atom_sites_solution_hydrogens mixed
_atom_sites_solution_primary direct
_atom_sites_solution_secondary difmap
_audit_creation_method SHELXL-2018/3
_cell_angle_alpha 90
_cell_angle_beta 94.753(6)
_cell_angle_gamma 90
_cell_formula_units_Z 4
_cell_length_a 27.908(2)
_cell_length_b 8.2916(6)
_cell_length_c 11.3035(9)
_cell_measurement_reflns_used 20250
_cell_measurement_temperature 153(2)
_cell_measurement_theta_max 29.60
_cell_measurement_theta_min 1.80
_cell_volume 2606.7(3)
_computing_cell_refinement
;
X-Area (Stoe & Cie, 2002)
;
_computing_data_collection
;
X-Area (Stoe & Cie, 2002)
;
_computing_data_reduction
;
X-RED32 (Stoe & Cie, 2002)
;
_computing_molecular_graphics
;
PLATON (Spek, 2020) and Mercury (Macrae <i>et al.</i>,  2020)
;
_computing_publication_material
;
SHELXL-2018/3 (Sheldrick, 2015), PLATON (Spek, 2020) and
publcif (Westrip, 2010)
;
_computing_structure_refinement
;
SHELXL-2018/3 (Sheldrick, 2015)
;
_computing_structure_solution
;
SHELXS-97 (Sheldrick, 2008)
;
_diffrn_ambient_temperature 153(2)
_diffrn_detector 'image plate (34 cm diameter)'
_diffrn_measured_fraction_theta_full 0.997
_diffrn_measured_fraction_theta_max 0.993
_diffrn_measurement_device '2-circle goniometer'
_diffrn_measurement_device_type 'STOE IPDS 2'
_diffrn_measurement_method '\f + \w scans'
_diffrn_radiation_monochromator 'plane graphite'
_diffrn_radiation_source 'fine-focus sealed tube'
_diffrn_radiation_type MoK\a
_diffrn_radiation_wavelength 0.71073
_diffrn_reflns_av_R_equivalents 0.0420
_diffrn_reflns_av_unetI/netI 0.0222
_diffrn_reflns_limit_h_max 38
_diffrn_reflns_limit_h_min -38
_diffrn_reflns_limit_k_max 11
_diffrn_reflns_limit_k_min -11
_diffrn_reflns_limit_l_max 15
_diffrn_reflns_limit_l_min -15
_diffrn_reflns_number 19423
_diffrn_reflns_theta_full 25.242
_diffrn_reflns_theta_max 29.584
_diffrn_reflns_theta_min 2.563
_diffrn_source 'sealed X-ray tube, 12 x 0.4 mm long-fine focus'
_exptl_absorpt_coefficient_mu 0.732
_exptl_absorpt_correction_T_max 0.8033
_exptl_absorpt_correction_T_min 0.4164
_exptl_absorpt_correction_type empirical
_exptl_absorpt_process_details
;
(<i>ShxAbs</i>; Spek, 2020)
;
_exptl_crystal_colour colourless
_exptl_crystal_density_diffrn 1.602
_exptl_crystal_description plate
_exptl_crystal_F_000 1304
_exptl_crystal_size_max 0.500
_exptl_crystal_size_mid 0.500
_exptl_crystal_size_min 0.050
_refine_diff_density_max 0.755
_refine_diff_density_min -0.514
_refine_ls_extinction_method none
_refine_ls_goodness_of_fit_ref 1.054
_refine_ls_hydrogen_treatment mixed
_refine_ls_matrix_type full
_refine_ls_number_parameters 167
_refine_ls_number_reflns 3646
_refine_ls_number_restraints 1
_refine_ls_restrained_S_all 1.054
_refine_ls_R_factor_all 0.0430
_refine_ls_R_factor_gt 0.0366
_refine_ls_shift/su_max 0.000
_refine_ls_shift/su_mean 0.000
_refine_ls_structure_factor_coef Fsqd
_refine_ls_weighting_details 'w=1/[\s^2^(Fo^2^)+(0.0541P)^2^+3.5192P] where P=(Fo^2^+2Fc^2^)/3'
_refine_ls_weighting_scheme calc
_refine_ls_wR_factor_gt 0.0993
_refine_ls_wR_factor_ref 0.1034
_reflns_number_gt 3175
_reflns_number_total 3646
_reflns_threshold_expression 'I > 2\s(I)'
_cod_data_source_file pk2656sup1.cif
_cod_data_source_block K2H2L1
_cod_original_sg_symbol_H-M 'C 2/c'
_cod_database_code 2243803
_shelx_space_group_comment
;
The symmetry employed for this shelxl refinement is uniquely defined
by the following loop, which should always be used as a source of
symmetry information in preference to the above space-group names.
They are only intended as comments.
;
_shelx_estimated_absorpt_t_min 0.711
_shelx_estimated_absorpt_t_max 0.964

loop_
_space_group_symop_operation_xyz
'x, y, z'
'-x, y, -z+1/2'
'x+1/2, y+1/2, z'
'-x+1/2, y+1/2, -z+1/2'
'-x, -y, -z'
'x, -y, z-1/2'
'-x+1/2, -y+1/2, -z'
'x+1/2, -y+1/2, z-1/2'

loop_
_atom_site_type_symbol
_atom_site_label
_atom_site_fract_x
_atom_site_fract_y
_atom_site_fract_z
_atom_site_U_iso_or_equiv
_atom_site_adp_type
_atom_site_calc_flag
_atom_site_occupancy
_atom_site_disorder_assembly
_atom_site_disorder_group
K K1 0.000000 0.82906(7) 0.750000 0.02908(13) Uani d 1 . .
K K2 0.000000 0.64758(6) 0.250000 0.02585(12) Uani d 1 . .
S S1 0.15530(2) 0.94369(6) 0.36528(5) 0.03200(12) Uani d 1 . .
S S2 0.31454(2) 0.91861(6) 0.30731(4) 0.02972(12) Uani d 1 . .
O O1 0.03202(5) 0.90961(16) 0.37679(12) 0.0288(3) Uani d 1 . .
O O2 0.03173(4) 0.75961(15) 0.53962(10) 0.0251(2) Uani d 1 . .
O O3 0.44445(5) 1.07891(16) 0.64145(11) 0.0264(3) Uani d 1 . .
O O4 0.45504(4) 1.14483(16) 0.45457(11) 0.0246(2) Uani d 1 . .
H H4O 0.4811(7) 1.187(3) 0.485(2) 0.037 Uiso d 1 . .
N N1 0.22122(5) 1.18192(18) 0.58094(13) 0.0226(3) Uani d 1 . .
C C1 0.23166(6) 1.10103(19) 0.48370(15) 0.0214(3) Uani d 1 . .
C C2 0.26072(6) 1.1694(2) 0.40166(14) 0.0214(3) Uani d 1 . .
C C3 0.20952(6) 0.9373(2) 0.46641(17) 0.0261(3) Uani d 1 . .
H H3A 0.201509 0.894439 0.544105 0.031 Uiso calc 1 . .
H H3B 0.233073 0.863252 0.434300 0.031 Uiso calc 1 . .
C C4 0.11775(7) 1.0635(2) 0.4543(2) 0.0344(4) Uani d 1 . .
H H4A 0.138286 1.142471 0.500499 0.041 Uiso calc 1 . .
H H4B 0.094632 1.125024 0.400576 0.041 Uiso calc 1 . .
C C5 0.08989(6) 0.9666(2) 0.53952(18) 0.0301(4) Uani d 1 . .
H H5A 0.112007 0.889825 0.583250 0.036 Uiso calc 1 . .
H H5B 0.077277 1.040676 0.598231 0.036 Uiso calc 1 . .
C C6 0.04848(6) 0.8740(2) 0.47738(14) 0.0215(3) Uani d 1 . .
C C7 0.27238(6) 1.0859(2) 0.28997(15) 0.0260(3) Uani d 1 . .
H H7A 0.285609 1.166910 0.237196 0.031 Uiso calc 1 . .
H H7B 0.241998 1.045256 0.249183 0.031 Uiso calc 1 . .
C C8 0.37036(6) 1.0182(3) 0.35882(16) 0.0295(4) Uani d 1 . .
H H8A 0.397073 0.966995 0.320275 0.035 Uiso calc 1 . .
H H8B 0.368597 1.132425 0.333262 0.035 Uiso calc 1 . .
C C9 0.38174(6) 1.0126(2) 0.49202(15) 0.0243(3) Uani d 1 . .
H H9A 0.380284 0.899037 0.518480 0.029 Uiso calc 1 . .
H H9B 0.356583 1.073093 0.530128 0.029 Uiso calc 1 . .
C C10 0.43036(6) 1.08130(19) 0.53492(14) 0.0216(3) Uani d 1 . .

loop_
_atom_site_aniso_label
_atom_site_aniso_U_11
_atom_site_aniso_U_22
_atom_site_aniso_U_33
_atom_site_aniso_U_12
_atom_site_aniso_U_13
_atom_site_aniso_U_23
K1 0.0442(3) 0.0240(2) 0.0186(2) 0.000 -0.0001(2) 0.000
K2 0.0356(3) 0.0230(2) 0.0189(2) 0.000 0.00191(18) 0.000
S1 0.0250(2) 0.0304(2) 0.0399(3) -0.00503(16) -0.00202(17) -0.00557(18)
S2 0.0236(2) 0.0297(2) 0.0355(2) -0.00158(16) 0.00042(16) -0.00746(17)
O1 0.0311(6) 0.0272(6) 0.0269(6) -0.0064(5) -0.0040(5) 0.0023(5)
O2 0.0235(5) 0.0282(6) 0.0233(5) -0.0027(5) 0.0009(4) 0.0005(5)
O3 0.0276(6) 0.0300(6) 0.0217(5) -0.0011(5) 0.0019(4) 0.0021(5)
O4 0.0228(5) 0.0299(6) 0.0212(5) -0.0051(5) 0.0024(4) 0.0004(5)
N1 0.0196(6) 0.0235(6) 0.0242(6) -0.0010(5) -0.0004(5) 0.0030(5)
C1 0.0173(6) 0.0206(7) 0.0256(7) -0.0002(5) -0.0027(5) 0.0020(6)
C2 0.0183(7) 0.0230(7) 0.0223(7) 0.0002(5) -0.0022(5) 0.0019(6)
C3 0.0214(7) 0.0213(7) 0.0353(9) -0.0017(6) 0.0007(6) 0.0016(6)
C4 0.0220(8) 0.0231(8) 0.0576(12) -0.0023(6) -0.0009(8) -0.0060(8)
C5 0.0230(8) 0.0295(9) 0.0368(9) -0.0023(6) -0.0035(7) -0.0092(7)
C6 0.0180(7) 0.0212(7) 0.0250(7) 0.0004(5) 0.0006(5) -0.0046(6)
C7 0.0250(8) 0.0290(8) 0.0237(7) -0.0007(6) -0.0005(6) -0.0005(6)
C8 0.0211(7) 0.0402(10) 0.0271(8) -0.0049(7) 0.0021(6) -0.0020(7)
C9 0.0218(7) 0.0250(8) 0.0261(7) -0.0017(6) 0.0025(6) -0.0010(6)
C10 0.0224(7) 0.0205(7) 0.0220(7) 0.0019(5) 0.0031(6) -0.0003(5)

loop_
_atom_type_symbol
_atom_type_description
_atom_type_scat_dispersion_real
_atom_type_scat_dispersion_imag
_atom_type_scat_source
C C 0.0033 0.0016 'International Tables Vol C Tables 4.2.6.8 and 6.1.1.4'
H H 0.0000 0.0000 'International Tables Vol C Tables 4.2.6.8 and 6.1.1.4'
K K 0.2009 0.2494 'International Tables Vol C Tables 4.2.6.8 and 6.1.1.4'
N N 0.0061 0.0033 'International Tables Vol C Tables 4.2.6.8 and 6.1.1.4'
O O 0.0106 0.0060 'International Tables Vol C Tables 4.2.6.8 and 6.1.1.4'
S S 0.1246 0.1234 'International Tables Vol C Tables 4.2.6.8 and 6.1.1.4'

loop_
_geom_angle_atom_site_label_1
_geom_angle_atom_site_label_2
_geom_angle_atom_site_label_3
_geom_angle_site_symmetry_1
_geom_angle_site_symmetry_3
_geom_angle
_geom_angle_publ_flag
O2 K1 O2 . 2_556 155.07(6) ?
O2 K1 O1 . 6_576 121.67(4) ?
O2 K1 O1 2_556 6_576 79.65(4) ?
O2 K1 O1 . 5_576 79.65(4) ?
O2 K1 O1 2_556 5_576 121.67(4) ?
O1 K1 O1 6_576 5_576 73.73(6) ?
O2 K1 O3 . 3_445 70.32(4) ?
O2 K1 O3 2_556 3_445 91.03(4) ?
O1 K1 O3 6_576 3_445 165.36(4) ?
O1 K1 O3 5_576 3_445 102.33(4) ?
O2 K1 O3 . 4_546 91.03(4) ?
O2 K1 O3 2_556 4_546 70.32(4) ?
O1 K1 O3 6_576 4_546 102.33(4) ?
O1 K1 O3 5_576 4_546 165.36(4) ?
O3 K1 O3 3_445 4_546 84.85(5) ?
O2 K1 C6 . 2_556 172.97(4) ?
O2 K1 C6 2_556 2_556 18.84(4) ?
O1 K1 C6 6_576 2_556 65.30(4) ?
O1 K1 C6 5_576 2_556 104.31(4) ?
O3 K1 C6 3_445 2_556 102.96(4) ?
O3 K1 C6 4_546 2_556 86.17(4) ?
O2 K1 C6 . . 18.84(4) ?
O2 K1 C6 2_556 . 172.97(4) ?
O1 K1 C6 6_576 . 104.31(4) ?
O1 K1 C6 5_576 . 65.30(4) ?
O3 K1 C6 3_445 . 86.17(4) ?
O3 K1 C6 4_546 . 102.96(4) ?
C6 K1 C6 2_556 . 167.74(6) ?
O2 K1 K2 . 5_566 77.54(3) ?
O2 K1 K2 2_556 5_566 77.54(3) ?
O1 K1 K2 6_576 5_566 143.13(3) ?
O1 K1 K2 5_576 5_566 143.13(3) ?
O3 K1 K2 3_445 5_566 42.42(3) ?
O3 K1 K2 4_546 5_566 42.42(3) ?
C6 K1 K2 2_556 5_566 96.13(3) ?
C6 K1 K2 . 5_566 96.13(3) ?
O2 K1 K2 . 5_576 102.46(3) ?
O2 K1 K2 2_556 5_576 102.46(3) ?
O1 K1 K2 6_576 5_576 36.87(3) ?
O1 K1 K2 5_576 5_576 36.87(3) ?
O3 K1 K2 3_445 5_576 137.58(3) ?
O3 K1 K2 4_546 5_576 137.58(3) ?
C6 K1 K2 2_556 5_576 83.87(3) ?
C6 K1 K2 . 5_576 83.87(3) ?
K2 K1 K2 5_566 5_576 180.0 ?
O3 K2 O3 8_465 7_566 90.54(6) ?
O3 K2 O1 8_465 2 99.63(4) ?
O3 K2 O1 7_566 2 163.72(4) ?
O3 K2 O1 8_465 . 163.72(4) ?
O3 K2 O1 7_566 . 99.63(4) ?
O1 K2 O1 2 . 73.59(6) ?
O3 K2 O4 8_465 4_545 83.95(4) ?
O3 K2 O4 7_566 4_545 95.38(4) ?
O1 K2 O4 2 4_545 73.30(4) ?
O1 K2 O4 . 4_545 107.50(4) ?
O3 K2 O4 8_465 3_445 95.38(4) ?
O3 K2 O4 7_566 3_445 83.95(4) ?
O1 K2 O4 2 3_445 107.50(4) ?
O1 K2 O4 . 3_445 73.30(4) ?
O4 K2 O4 4_545 3_445 179.04(6) ?
O3 K2 C6 8_465 2 81.96(4) ?
O3 K2 C6 7_566 2 157.35(4) ?
O1 K2 C6 2 2 19.67(4) ?
O1 K2 C6 . 2 92.90(4) ?
O4 K2 C6 4_545 2 62.69(4) ?
O4 K2 C6 3_445 2 117.91(4) ?
O3 K2 C6 8_465 . 157.35(4) ?
O3 K2 C6 7_566 . 81.96(4) ?
O1 K2 C6 2 . 92.90(4) ?
O1 K2 C6 . . 19.67(4) ?
O4 K2 C6 4_545 . 117.91(4) ?
O4 K2 C6 3_445 . 62.69(4) ?
C6 K2 C6 2 . 112.40(6) ?
O3 K2 C10 8_465 8_465 16.46(4) ?
O3 K2 C10 7_566 8_465 101.75(4) ?
O1 K2 C10 2 8_465 85.89(4) ?
O1 K2 C10 . 8_465 158.61(4) ?
O4 K2 C10 4_545 8_465 71.16(4) ?
O4 K2 C10 3_445 8_465 108.29(4) ?
C6 K2 C10 2 8_465 67.17(4) ?
C6 K2 C10 . 8_465 170.09(4) ?
O3 K2 C10 8_465 7_566 101.75(4) ?
O3 K2 C10 7_566 7_566 16.46(4) ?
O1 K2 C10 2 7_566 158.61(4) ?
O1 K2 C10 . 7_566 85.89(4) ?
O4 K2 C10 4_545 7_566 108.29(4) ?
O4 K2 C10 3_445 7_566 71.16(4) ?
C6 K2 C10 2 7_566 170.09(4) ?
C6 K2 C10 . 7_566 67.17(4) ?
C10 K2 C10 8_465 7_566 115.09(5) ?
O3 K2 K1 8_465 5_566 45.27(3) ?
O3 K2 K1 7_566 5_566 45.27(3) ?
O1 K2 K1 2 5_566 143.21(3) ?
O1 K2 K1 . 5_566 143.21(3) ?
O4 K2 K1 4_545 5_566 89.52(3) ?
O4 K2 K1 3_445 5_566 89.52(3) ?
C6 K2 K1 2 5_566 123.80(3) ?
C6 K2 K1 . 5_566 123.80(3) ?
C10 K2 K1 8_465 5_566 57.55(3) ?
C10 K2 K1 7_566 5_566 57.55(3) ?
O3 K2 K1 8_465 5_576 134.73(3) ?
O3 K2 K1 7_566 5_576 134.73(3) ?
O1 K2 K1 2 5_576 36.79(3) ?
O1 K2 K1 . 5_576 36.79(3) ?
O4 K2 K1 4_545 5_576 90.48(3) ?
O4 K2 K1 3_445 5_576 90.48(3) ?
C6 K2 K1 2 5_576 56.20(3) ?
C6 K2 K1 . 5_576 56.20(3) ?
C10 K2 K1 8_465 5_576 122.45(3) ?
C10 K2 K1 7_566 5_576 122.45(3) ?
K1 K2 K1 5_566 5_576 180.0 ?
C4 S1 C3 . . 99.00(9) ?
C8 S2 C7 . . 102.58(9) ?
C6 O2 K1 . . 119.28(10) ?
C6 O1 K1 . 5_576 139.92(11) ?
C6 O1 K2 . . 112.22(11) ?
K1 O1 K2 5_576 . 106.34(4) ?
C10 O4 K2 . 3 155.24(11) ?
C10 O4 H4O . . 111.3(17) ?
K2 O4 H4O 3 . 84.7(17) ?
C10 O3 K2 . 7_566 125.83(11) ?
C10 O3 K1 . 3 122.23(11) ?
K2 O3 K1 7_566 3 92.31(4) ?
C1 N1 C2 . 7_576 118.43(14) ?
N1 C1 C2 . . 121.17(15) ?
N1 C1 C3 . . 116.44(15) ?
C2 C1 C3 . . 122.37(15) ?
N1 C2 C1 7_576 . 120.40(15) ?
N1 C2 C7 7_576 . 116.30(15) ?
C1 C2 C7 . . 123.28(15) ?
C1 C3 S1 . . 111.60(12) ?
C1 C3 H3A . . 109.3 ?
S1 C3 H3A . . 109.3 ?
C1 C3 H3B . . 109.3 ?
S1 C3 H3B . . 109.3 ?
H3A C3 H3B . . 108.0 ?
C5 C4 S1 . . 114.41(14) ?
C5 C4 H4A . . 108.7 ?
S1 C4 H4A . . 108.7 ?
C5 C4 H4B . . 108.7 ?
S1 C4 H4B . . 108.7 ?
H4A C4 H4B . . 107.6 ?
C6 C5 C4 . . 112.73(16) ?
C6 C5 H5A . . 109.0 ?
C4 C5 H5A . . 109.0 ?
C6 C5 H5B . . 109.0 ?
C4 C5 H5B . . 109.0 ?
H5A C5 H5B . . 107.8 ?
O1 C6 O2 . . 123.88(15) ?
O1 C6 C5 . . 121.42(16) ?
O2 C6 C5 . . 114.67(15) ?
O1 C6 K2 . . 48.11(8) ?
O2 C6 K2 . . 82.31(9) ?
C5 C6 K2 . . 151.60(11) ?
O1 C6 K1 . . 134.60(11) ?
O2 C6 K1 . . 41.88(8) ?
C5 C6 K1 . . 88.93(10) ?
K2 C6 K1 . . 116.96(5) ?
C2 C7 S2 . . 116.42(12) ?
C2 C7 H7A . . 108.2 ?
S2 C7 H7A . . 108.2 ?
C2 C7 H7B . . 108.2 ?
S2 C7 H7B . . 108.2 ?
H7A C7 H7B . . 107.3 ?
C9 C8 S2 . . 114.13(13) ?
C9 C8 H8A . . 108.7 ?
S2 C8 H8A . . 108.7 ?
C9 C8 H8B . . 108.7 ?
S2 C8 H8B . . 108.7 ?
H8A C8 H8B . . 107.6 ?
C8 C9 C10 . . 114.57(14) ?
C8 C9 H9A . . 108.6 ?
C10 C9 H9A . . 108.6 ?
C8 C9 H9B . . 108.6 ?
C10 C9 H9B . . 108.6 ?
H9A C9 H9B . . 107.6 ?
O3 C10 O4 . . 122.99(16) ?
O3 C10 C9 . . 120.71(15) ?
O4 C10 C9 . . 116.27(14) ?
O3 C10 K2 . 7_566 37.72(8) ?
O4 C10 K2 . 7_566 113.96(10) ?
C9 C10 K2 . 7_566 116.44(10) ?

loop_
_geom_bond_atom_site_label_1
_geom_bond_atom_site_label_2
_geom_bond_site_symmetry_2
_geom_bond_distance
_geom_bond_publ_flag
K1 O1 6_576 2.7084(14) yes
K1 O1 5_576 2.7084(14) ?
K1 O2 . 2.6682(12) yes
K1 O2 2_556 2.6683(12) ?
K1 O3 3_445 2.8099(14) yes
K1 O3 4_546 2.8099(13) ?
K1 C6 2_556 3.4864(17) ?
K1 C6 . 3.4865(17) ?
K1 K2 5_566 3.9521(8) ?
K1 K2 5_576 4.3395(8) ?
K2 O1 2 2.7131(13) ?
K2 O1 . 2.7132(13) yes
K2 O3 8_465 2.6683(13) ?
K2 O3 7_566 2.6682(13) yes
K2 O4 4_545 2.7209(12) ?
K2 O4 3_445 2.7209(12) yes
K2 C6 2 3.3739(16) ?
K2 C6 . 3.3739(16) ?
K2 C10 8_465 3.5364(16) ?
K2 C10 7_566 3.5364(16) ?
S1 C4 . 1.809(2) ?
S1 C3 . 1.8200(18) ?
S2 C8 . 1.8159(18) ?
S2 C7 . 1.8190(19) ?
O2 C6 . 1.291(2) ?
O1 C6 . 1.227(2) ?
O4 C10 . 1.296(2) ?
O4 H4O . 0.855(16) ?
O3 C10 . 1.236(2) ?
N1 C1 . 1.340(2) ?
N1 C2 7_576 1.341(2) ?
C1 C2 . 1.401(2) ?
C1 C3 . 1.498(2) ?
C2 C7 . 1.499(2) ?
C3 H3A . 0.9900 ?
C3 H3B . 0.9900 ?
C4 C5 . 1.518(3) ?
C4 H4A . 0.9900 ?
C4 H4B . 0.9900 ?
C5 C6 . 1.511(2) ?
C5 H5A . 0.9900 ?
C5 H5B . 0.9900 ?
C7 H7A . 0.9900 ?
C7 H7B . 0.9900 ?
C8 C9 . 1.513(2) ?
C8 H8A . 0.9900 ?
C8 H8B . 0.9900 ?
C9 C10 . 1.514(2) ?
C9 H9A . 0.9900 ?
C9 H9B . 0.9900 ?

loop_
_geom_hbond_atom_site_label_D
_geom_hbond_atom_site_label_H
_geom_hbond_atom_site_label_A
_geom_hbond_site_symmetry_A
_geom_hbond_distance_DH
_geom_hbond_distance_HA
_geom_hbond_distance_DA
_geom_hbond_angle_DHA
_geom_hbond_publ_flag
O4 H4O O2 3_555 0.85(2) 1.61(2) 2.4637(16) 177(3) yes
C4 H4A N1 . 0.99 2.44 3.266(2) 141 yes
C8 H8A O3 6_575 0.99 2.53 3.436(2) 151 yes

loop_
_geom_torsion_atom_site_label_1
_geom_torsion_atom_site_label_2
_geom_torsion_atom_site_label_3
_geom_torsion_atom_site_label_4
_geom_torsion_site_symmetry_1
_geom_torsion_site_symmetry_2
_geom_torsion_site_symmetry_3
_geom_torsion_site_symmetry_4
_geom_torsion
_geom_torsion_publ_flag
C2 N1 C1 C2 7_576 . . . 0.0(2) ?
C2 N1 C1 C3 7_576 . . . -178.32(14) ?
N1 C1 C2 N1 . . . 7_576 0.0(3) ?
C3 C1 C2 N1 . . . 7_576 178.22(14) ?
N1 C1 C2 C7 . . . . -178.30(15) ?
C3 C1 C2 C7 . . . . -0.1(2) ?
N1 C1 C3 S1 . . . . 97.64(16) ?
C2 C1 C3 S1 . . . . -80.62(18) ?
C4 S1 C3 C1 . . . . -65.81(15) ?
C3 S1 C4 C5 . . . . -87.72(15) ?
S1 C4 C5 C6 . . . . -73.29(18) ?
K1 O1 C6 O2 5_576 . . . 128.23(16) ?
K2 O1 C6 O2 . . . . -35.0(2) ?
K1 O1 C6 C5 5_576 . . . -49.9(3) ?
K2 O1 C6 C5 . . . . 146.80(13) ?
K1 O1 C6 K2 5_576 . . . 163.2(2) ?
K1 O1 C6 K1 5_576 . . . 74.9(2) ?
K2 O1 C6 K1 . . . . -88.34(15) ?
K1 O2 C6 O1 . . . . -121.20(15) ?
K1 O2 C6 C5 . . . . 57.09(17) ?
K1 O2 C6 K2 . . . . -146.73(7) ?
C4 C5 C6 O1 . . . . -18.7(2) ?
C4 C5 C6 O2 . . . . 162.94(15) ?
C4 C5 C6 K2 . . . . 40.3(3) ?
C4 C5 C6 K1 . . . . -162.96(14) ?
N1 C2 C7 S2 7_576 . . . 108.63(15) ?
C1 C2 C7 S2 . . . . -72.98(19) ?
C8 S2 C7 C2 . . . . -67.34(15) ?
C7 S2 C8 C9 . . . . 97.89(15) ?
S2 C8 C9 C10 . . . . 174.51(12) ?
K2 O3 C10 O4 7_566 . . . -87.24(18) ?
K1 O3 C10 O4 3 . . . 33.7(2) ?
K2 O3 C10 C9 7_566 . . . 94.51(17) ?
K1 O3 C10 C9 3 . . . -144.57(12) ?
K1 O3 C10 K2 3 . . 7_566 120.92(16) ?
K2 O4 C10 O3 3 . . . 125.1(2) ?
K2 O4 C10 C9 3 . . . -56.6(3) ?
K2 O4 C10 K2 3 . . 7_566 83.1(3) ?
C8 C9 C10 O3 . . . . -177.68(16) ?
C8 C9 C10 O4 . . . . 3.9(2) ?
C8 C9 C10 K2 . . . 7_566 -134.75(13) ?

_cod_database_fobs_code 2243803
